data_4064370
loop_
_publ_author_name
'Selby, Jonathan D.'
'Feliz, Marta'
'Schwarz, Andrew D.'
'Clot, Eric'
'Mountford, Philip'

_publ_section_title
;
 New Sandwich and Half-Sandwich Titanium Hydrazido Compounds
;
_journal_issue 8
_journal_name_full Organometallics
_journal_page_first 2295
_journal_paper_doi 10.1021/om200068k
_journal_volume 30
_journal_year 2011
_chemical_formula_moiety 'C27 H25 N3 Ti1'
_chemical_formula_sum 'C27 H25 N3 Ti'
_chemical_formula_weight 439.42
_chemical_name_systematic
;
Cp2Ti(NNPh2)(py)
;
_space_group_IT_number 15
_symmetry_cell_setting monoclinic
_symmetry_space_group_name_Hall '-C 2yc'
_symmetry_space_group_name_H-M 'C 1 2/c 1'
_atom_sites_solution_hydrogens geom
_atom_sites_solution_primary direct
_cell_angle_alpha 90
_cell_angle_beta 101.1737(4)
_cell_angle_gamma 90
_cell_formula_units_Z 32
_cell_length_a 29.3869(2)
_cell_length_b 16.55440(10)
_cell_length_c 36.7180(3)
_cell_measurement_reflns_used 17580
_cell_measurement_temperature 150
_cell_measurement_theta_max 27
_cell_measurement_theta_min 5
_cell_volume 17524.1(2)
_computing_cell_refinement 'DENZO/SCALEPACK (Otwinowski & Minor, 1997)'
_computing_data_collection 'COLLECT (Nonius, 1997-2001).'
_computing_data_reduction 'DENZO/SCALEPACK (Otwinowski & Minor, 1997)'
_computing_molecular_graphics 'CAMERON (Watkin et al., 1996)'
_computing_publication_material 'CRYSTALS (Betteridge et al., 2003)'
_computing_structure_refinement 'CRYSTALS (Betteridge et al., 2003)'
_computing_structure_solution 'SHELXS 86 (Sheldrick, 1986)'
_diffrn_ambient_temperature 150
_diffrn_measured_fraction_theta_full 0.975
_diffrn_measured_fraction_theta_max 0.965
_diffrn_measurement_device_type 'Nonius KappaCCD'
_diffrn_measurement_method \w
_diffrn_radiation_monochromator graphite
_diffrn_radiation_type 'Mo K\a'
_diffrn_radiation_wavelength 0.71073
_diffrn_reflns_av_R_equivalents 0.033
_diffrn_reflns_limit_h_max 38
_diffrn_reflns_limit_h_min -37
_diffrn_reflns_limit_k_max 20
_diffrn_reflns_limit_k_min -21
_diffrn_reflns_limit_l_max 47
_diffrn_reflns_limit_l_min -47
_diffrn_reflns_number 35849
_diffrn_reflns_theta_full 25.260
_diffrn_reflns_theta_max 27.456
_diffrn_reflns_theta_min 5.090
_diffrn_standards_number 0
_exptl_absorpt_coefficient_mu 0.410
_exptl_absorpt_correction_T_max 0.95
_exptl_absorpt_correction_T_min 0.89
_exptl_absorpt_correction_type multi-scan
_exptl_absorpt_process_details 'DENZO/SCALEPACK (Otwinowski & Minor, 1997)'
_exptl_crystal_colour red
_exptl_crystal_density_diffrn 1.332
_exptl_crystal_description plate
_exptl_crystal_F_000 7360
_exptl_crystal_size_max 0.30
_exptl_crystal_size_mid 0.20
_exptl_crystal_size_min 0.20
_refine_diff_density_max 0.87
_refine_diff_density_min -0.39
_refine_ls_extinction_method None
_refine_ls_goodness_of_fit_ref 1.0791
_refine_ls_hydrogen_treatment constr
_refine_ls_matrix_type full
_refine_ls_number_parameters 1117
_refine_ls_number_reflns 10812
_refine_ls_number_restraints 0
_refine_ls_R_factor_all 0.0933
_refine_ls_R_factor_gt 0.0468
_refine_ls_shift/su_max 0.0008
_refine_ls_structure_factor_coef F
_refine_ls_weighting_details
;
 Method, part 1, Chebychev polynomial, (Watkin, 1994, Prince, 1982) 
 [weight] = 1.0/[A~0~*T~0~(x)+A~1~*T~1~(x) ... +A~n-1~]*T~n-1~(x)] 
 where A~i~ are the Chebychev coefficients listed below and x= Fcalc/Fmax 
 Method = Robust Weighting (Prince, 1982) 
 W = [weight] * [1-(deltaF/6*sigmaF)^2^]^2^ 
 A~i~ are: 
 1.51 0.663 1.02 
;
_refine_ls_weighting_scheme calc
_refine_ls_wR_factor_all 0.0711
_refine_ls_wR_factor_gt 0.0547
_refine_ls_wR_factor_ref 0.0547
_reflns_limit_h_max 36
_reflns_limit_h_min -38
_reflns_limit_k_max 21
_reflns_limit_k_min 0
_reflns_limit_l_max 47
_reflns_limit_l_min 0
_reflns_number_gt 10812
_reflns_number_total 19339
_reflns_threshold_expression I>3.0\s(I)
_oxford_diffrn_Wilson_B_factor 1.61
_oxford_diffrn_Wilson_scale 45.88
_oxford_refine_ls_scale 0.1543(2)
_cod_data_source_file om200068k_si_001.cif
_cod_data_source_block Compound_14
_cod_depositor_comments
;
The following automatic conversions were performed:

'_symmetry_cell_setting' value 'Monoclinic' changed to 'monoclinic'
according to /home/saulius/struct/CIF-dictionaries/cif_core.dic
dictionary named 'cif_core.dic' version 2.4.1 from 2010-06-29.

Automatic conversion script
Id: cif_fix_values 1715 2011-07-08 13:25:40Z adriana 
;
_cod_original_sg_symbol_H-M 'C 1 2/c 1 '
_cod_original_formula_sum 'C27 H25 N3 Ti1'
_cod_database_code 4064370

loop_
_symmetry_equiv_pos_as_xyz
x,y,z
-x,-y,-z
x+1/2,y+1/2,z
-x+1/2,-y+1/2,-z
-x,y,-z+1/2
x,-y,z+1/2
-x+1/2,y+1/2,-z+1/2
x+1/2,-y+1/2,z+1/2

loop_
_atom_site_label
_atom_site_type_symbol
_atom_site_fract_x
_atom_site_fract_y
_atom_site_fract_z
_atom_site_U_iso_or_equiv
_atom_site_occupancy
_atom_site_adp_type
_atom_site_refinement_flags_posn
Ti1 Ti 0.070791(17) 0.70474(3) 0.079801(13) 0.0180 1.0000 Uani .
N1 N 0.06183(7) 0.67448(13) 0.12374(6) 0.0207 1.0000 Uani .
N2 N 0.05695(7) 0.65554(14) 0.15856(6) 0.0242 1.0000 Uani .
N3 N 0.06220(8) 0.83533(14) 0.09566(6) 0.0225 1.0000 Uani .
C1 C 0.09699(9) 0.65296(17) 0.18768(7) 0.0245 1.0000 Uani .
C2 C 0.13686(10) 0.61315(19) 0.18247(8) 0.0296 1.0000 Uani .
C3 C 0.17661(11) 0.6142(2) 0.21040(9) 0.0351 1.0000 Uani .
C4 C 0.17628(11) 0.6530(2) 0.24367(9) 0.0365 1.0000 Uani .
C5 C 0.13656(12) 0.6921(2) 0.24908(9) 0.0390 1.0000 Uani .
C6 C 0.09678(11) 0.69220(19) 0.22142(8) 0.0318 1.0000 Uani .
C7 C 0.01177(9) 0.64584(17) 0.16617(7) 0.0248 1.0000 Uani .
C8 C 0.00461(12) 0.5952(2) 0.19468(9) 0.0345 1.0000 Uani .
C9 C -0.04016(13) 0.5833(2) 0.20079(9) 0.0443 1.0000 Uani .
C10 C -0.07775(11) 0.6213(3) 0.17903(9) 0.0467 1.0000 Uani .
C11 C -0.07047(11) 0.6722(2) 0.15096(9) 0.0419 1.0000 Uani .
C12 C -0.02571(10) 0.6848(2) 0.14403(9) 0.0290 1.0000 Uani .
C13 C 0.15370(9) 0.70626(19) 0.10659(8) 0.0279 1.0000 Uani .
C14 C 0.14327(10) 0.6308(2) 0.08961(8) 0.0253 1.0000 Uani .
C15 C 0.13137(10) 0.6436(2) 0.05072(8) 0.0236 1.0000 Uani .
C16 C 0.13474(9) 0.72672(18) 0.04404(8) 0.0280 1.0000 Uani .
C17 C 0.14670(9) 0.76778(19) 0.07858(7) 0.0194 1.0000 Uani .
C18 C -0.00673(10) 0.6484(2) 0.05519(8) 0.0321 1.0000 Uani .
C19 C 0.02250(10) 0.61662(19) 0.03256(8) 0.0333 1.0000 Uani .
C20 C 0.03430(10) 0.6804(2) 0.01059(8) 0.0334 1.0000 Uani .
C21 C 0.01522(10) 0.75120(19) 0.02104(8) 0.0312 1.0000 Uani .
C22 C -0.01036(9) 0.7314(2) 0.04906(8) 0.0322 1.0000 Uani .
C23 C 0.06514(10) 0.89738(18) 0.07251(8) 0.0265 1.0000 Uani .
C24 C 0.05703(10) 0.97693(18) 0.08136(9) 0.0329 1.0000 Uani .
C25 C 0.04531(10) 0.99424(18) 0.11510(9) 0.0328 1.0000 Uani .
C26 C 0.04342(10) 0.93142(19) 0.13943(8) 0.0300 1.0000 Uani .
C27 C 0.05191(9) 0.85313(17) 0.12882(8) 0.0260 1.0000 Uani .
H21 H 0.1368 0.5832 0.1588 0.0344 1.0000 Uiso R
H31 H 0.2056 0.5875 0.2061 0.0438 1.0000 Uiso R
H41 H 0.2046 0.6528 0.2638 0.0428 1.0000 Uiso R
H51 H 0.1366 0.7203 0.2732 0.0444 1.0000 Uiso R
H61 H 0.0681 0.7200 0.2257 0.0378 1.0000 Uiso R
H81 H 0.0316 0.5682 0.2108 0.0453 1.0000 Uiso R
H91 H -0.0453 0.5461 0.2211 0.0539 1.0000 Uiso R
H101 H -0.1098 0.6122 0.1837 0.0593 1.0000 Uiso R
H111 H -0.0975 0.7002 0.1353 0.0515 1.0000 Uiso R
H121 H -0.0205 0.7215 0.1236 0.0336 1.0000 Uiso R
H131 H 0.1645 0.7157 0.1338 0.0336 1.0000 Uiso R
H141 H 0.1440 0.5775 0.1026 0.0307 1.0000 Uiso R
H151 H 0.1222 0.6009 0.0314 0.0284 1.0000 Uiso R
H161 H 0.1298 0.7527 0.0190 0.0349 1.0000 Uiso R
H171 H 0.1492 0.8275 0.0826 0.0229 1.0000 Uiso R
H181 H -0.0222 0.6169 0.0726 0.0385 1.0000 Uiso R
H191 H 0.0331 0.5593 0.0323 0.0397 1.0000 Uiso R
H201 H 0.0531 0.6754 -0.0093 0.0390 1.0000 Uiso R
H211 H 0.0188 0.8064 0.0109 0.0359 1.0000 Uiso R
H221 H -0.0280 0.7700 0.0621 0.0376 1.0000 Uiso R
H231 H 0.0731 0.8854 0.0478 0.0328 1.0000 Uiso R
H241 H 0.0597 1.0214 0.0635 0.0389 1.0000 Uiso R
H251 H 0.0384 1.0509 0.1218 0.0385 1.0000 Uiso R
H261 H 0.0362 0.9423 0.1645 0.0379 1.0000 Uiso R
H271 H 0.0502 0.8081 0.1466 0.0319 1.0000 Uiso R
Ti2 Ti 0.180285(16) 0.45271(3) 0.421359(13) 0.0173 1.0000 Uani .
N201 N 0.19145(7) 0.42340(13) 0.37797(6) 0.0207 1.0000 Uani .
N202 N 0.19759(7) 0.40503(14) 0.34344(6) 0.0232 1.0000 Uani .
N203 N 0.18668(8) 0.58355(14) 0.40565(6) 0.0230 1.0000 Uani .
C201 C 0.15804(9) 0.40254(16) 0.31396(7) 0.0229 1.0000 Uani .
C202 C 0.11922(9) 0.35814(18) 0.31758(8) 0.0278 1.0000 Uani .
C203 C 0.07959(11) 0.3578(2) 0.28928(9) 0.0365 1.0000 Uani .
C204 C 0.07971(11) 0.4028(2) 0.25745(9) 0.0350 1.0000 Uani .
C205 C 0.11838(11) 0.4472(2) 0.25374(8) 0.0360 1.0000 Uani .
C206 C 0.15755(10) 0.44765(18) 0.28175(8) 0.0286 1.0000 Uani .
C207 C 0.24312(9) 0.40041(16) 0.33594(7) 0.0229 1.0000 Uani .
C208 C 0.25225(11) 0.3532(2) 0.30680(8) 0.0303 1.0000 Uani .
C209 C 0.29728(11) 0.3476(2) 0.30047(9) 0.0380 1.0000 Uani .
C210 C 0.33336(10) 0.3882(2) 0.32279(9) 0.0375 1.0000 Uani .
C211 C 0.32438(10) 0.4351(2) 0.35162(8) 0.0341 1.0000 Uani .
C212 C 0.27963(10) 0.4411(2) 0.35844(8) 0.0256 1.0000 Uani .
C213 C 0.09747(9) 0.45057(18) 0.39296(8) 0.0261 1.0000 Uani .
C214 C 0.10876(10) 0.37620(19) 0.41043(8) 0.0230 1.0000 Uani .
C215 C 0.11945(10) 0.3886(2) 0.44924(8) 0.0243 1.0000 Uani .
C216 C 0.11467(9) 0.47146(18) 0.45575(8) 0.0270 1.0000 Uani .
C217 C 0.10288(9) 0.5118(2) 0.42134(8) 0.0216 1.0000 Uani .
C218 C 0.25774(10) 0.3988(2) 0.44698(8) 0.0328 1.0000 Uani .
C219 C 0.22801(10) 0.3664(2) 0.46916(8) 0.0341 1.0000 Uani .
C220 C 0.21540(10) 0.4298(2) 0.49095(8) 0.0323 1.0000 Uani .
C221 C 0.23426(10) 0.5007(2) 0.48069(8) 0.0320 1.0000 Uani .
C222 C 0.26103(9) 0.4813(2) 0.45320(8) 0.0315 1.0000 Uani .
C223 C 0.18368(10) 0.64531(17) 0.42870(8) 0.0277 1.0000 Uani .
C224 C 0.19051(10) 0.72541(18) 0.42008(9) 0.0324 1.0000 Uani .
C225 C 0.20089(10) 0.74340(18) 0.38577(9) 0.0329 1.0000 Uani .
C226 C 0.20273(11) 0.68069(19) 0.36145(9) 0.0310 1.0000 Uani .
C227 C 0.19569(9) 0.60253(17) 0.37189(8) 0.0261 1.0000 Uani .
H2021 H 0.1197 0.3258 0.3406 0.0326 1.0000 Uiso R
H2031 H 0.0516 0.3259 0.2921 0.0398 1.0000 Uiso R
H2041 H 0.0518 0.4027 0.2370 0.0394 1.0000 Uiso R
H2051 H 0.1180 0.4797 0.2307 0.0439 1.0000 Uiso R
H2061 H 0.1854 0.4799 0.2790 0.0353 1.0000 Uiso R
H2081 H 0.2263 0.3242 0.2903 0.0364 1.0000 Uiso R
H2091 H 0.3037 0.3128 0.2798 0.0447 1.0000 Uiso R
H2101 H 0.3655 0.3844 0.3178 0.0477 1.0000 Uiso R
H2111 H 0.3503 0.4647 0.3678 0.0415 1.0000 Uiso R
H2121 H 0.2734 0.4748 0.3796 0.0312 1.0000 Uiso R
H2131 H 0.0872 0.4595 0.3657 0.0322 1.0000 Uiso R
H2141 H 0.1094 0.3231 0.3975 0.0278 1.0000 Uiso R
H2151 H 0.1287 0.3461 0.4686 0.0315 1.0000 Uiso R
H2161 H 0.1186 0.4977 0.4807 0.0335 1.0000 Uiso R
H2171 H 0.0993 0.5714 0.4174 0.0240 1.0000 Uiso R
H2181 H 0.2737 0.3676 0.4298 0.0377 1.0000 Uiso R
H2191 H 0.2177 0.3089 0.4692 0.0407 1.0000 Uiso R
H2201 H 0.1962 0.4239 0.5105 0.0381 1.0000 Uiso R
H2211 H 0.2299 0.5558 0.4906 0.0379 1.0000 Uiso R
H2221 H 0.2790 0.5202 0.4407 0.0369 1.0000 Uiso R
H2231 H 0.1766 0.6327 0.4536 0.0352 1.0000 Uiso R
H2241 H 0.1877 0.7695 0.4381 0.0403 1.0000 Uiso R
H2251 H 0.2072 0.8002 0.3790 0.0407 1.0000 Uiso R
H2261 H 0.2086 0.6922 0.3360 0.0381 1.0000 Uiso R
H2271 H 0.1977 0.5577 0.3540 0.0316 1.0000 Uiso R
Ti3 Ti 0.109207(17) 0.02747(3) 0.421494(13) 0.0183 1.0000 Uani .
N301 N 0.07485(7) 0.04621(13) 0.37773(6) 0.0216 1.0000 Uani .
N302 N 0.05223(8) 0.05884(14) 0.34245(6) 0.0255 1.0000 Uani .
N303 N 0.16477(8) 0.11002(13) 0.40690(6) 0.0227 1.0000 Uani .
C301 C 0.06101(9) 0.00600(17) 0.31362(7) 0.0241 1.0000 Uani .
C302 C 0.05543(10) -0.07684(18) 0.31651(8) 0.0300 1.0000 Uani .
C303 C 0.06413(12) -0.1279(2) 0.28840(9) 0.0349 1.0000 Uani .
C304 C 0.07787(11) -0.0954(2) 0.25743(9) 0.0356 1.0000 Uani .
C305 C 0.08393(11) -0.0134(2) 0.25465(8) 0.0348 1.0000 Uani .
C306 C 0.07551(10) 0.03791(19) 0.28261(8) 0.0313 1.0000 Uani .
C307 C 0.02376(9) 0.12780(17) 0.33396(7) 0.0252 1.0000 Uani .
C308 C -0.01008(11) 0.1306(2) 0.30204(9) 0.0356 1.0000 Uani .
C309 C -0.03917(12) 0.1975(2) 0.29502(10) 0.0469 1.0000 Uani .
C310 C -0.03471(12) 0.2614(2) 0.31956(9) 0.0425 1.0000 Uani .
C311 C -0.00010(12) 0.25930(19) 0.35096(9) 0.0376 1.0000 Uani .
C312 C 0.02903(11) 0.19327(19) 0.35833(8) 0.0270 1.0000 Uani .
C313 C 0.13967(10) -0.08873(16) 0.39284(8) 0.0287 1.0000 Uani .
C314 C 0.10360(11) -0.11580(18) 0.40990(8) 0.0252 1.0000 Uani .
C315 C 0.11823(10) -0.10860(19) 0.44867(8) 0.0256 1.0000 Uani .
C316 C 0.16332(9) -0.07633(17) 0.45570(8) 0.0268 1.0000 Uani .
C317 C 0.17692(9) -0.06081(18) 0.42113(8) 0.0201 1.0000 Uani .
C318 C 0.05166(10) 0.10674(19) 0.44684(8) 0.0312 1.0000 Uani .
C319 C 0.05953(11) 0.0374(2) 0.46926(9) 0.0354 1.0000 Uani .
C320 C 0.10457(11) 0.0430(2) 0.49107(8) 0.0346 1.0000 Uani .
C321 C 0.12546(10) 0.11219(19) 0.48051(8) 0.0318 1.0000 Uani .
C322 C 0.09237(10) 0.15244(18) 0.45276(8) 0.0299 1.0000 Uani .
C323 C 0.20528(10) 0.12540(17) 0.42995(8) 0.0269 1.0000 Uani .
C324 C 0.23859(10) 0.17763(18) 0.42136(9) 0.0316 1.0000 Uani .
C325 C 0.23002(10) 0.21641(18) 0.38742(9) 0.0319 1.0000 Uani .
C326 C 0.18920(11) 0.20024(19) 0.36332(9) 0.0304 1.0000 Uani .
C327 C 0.1574(1) 0.14749(17) 0.37365(8) 0.0266 1.0000 Uani .
H3021 H 0.0449 -0.0996 0.3387 0.0346 1.0000 Uiso R
H3031 H 0.0608 -0.1877 0.2907 0.0412 1.0000 Uiso R
H3041 H 0.0832 -0.1316 0.2369 0.0411 1.0000 Uiso R
H3051 H 0.0946 0.0094 0.2325 0.0446 1.0000 Uiso R
H3061 H 0.0798 0.0976 0.2806 0.0374 1.0000 Uiso R
H3081 H -0.0137 0.0844 0.2842 0.0418 1.0000 Uiso R
H3091 H -0.0636 0.1994 0.2719 0.0527 1.0000 Uiso R
H3101 H -0.0564 0.3084 0.3147 0.0527 1.0000 Uiso R
H3111 H 0.0041 0.3064 0.3684 0.0465 1.0000 Uiso R
H3121 H 0.0537 0.1920 0.3813 0.0313 1.0000 Uiso R
H3131 H 0.1394 -0.0894 0.3656 0.0355 1.0000 Uiso R
H3141 H 0.0728 -0.1365 0.3967 0.0298 1.0000 Uiso R
H3151 H 0.0998 -0.1237 0.4678 0.0318 1.0000 Uiso R
H3161 H 0.1828 -0.0661 0.4808 0.0318 1.0000 Uiso R
H3171 H 0.2065 -0.0351 0.4174 0.0216 1.0000 Uiso R
H3181 H 0.0222 0.1212 0.4294 0.0394 1.0000 Uiso R
H3191 H 0.0371 -0.0079 0.4696 0.0441 1.0000 Uiso R
H3201 H 0.1190 0.0041 0.5108 0.0432 1.0000 Uiso R
H3211 H 0.1579 0.1306 0.4905 0.0386 1.0000 Uiso R
H3221 H 0.0974 0.2042 0.4401 0.0374 1.0000 Uiso R
H3231 H 0.2117 0.0979 0.4547 0.0329 1.0000 Uiso R
H3241 H 0.2683 0.1868 0.4394 0.0380 1.0000 Uiso R
H3251 H 0.2529 0.2557 0.3808 0.0396 1.0000 Uiso R
H3261 H 0.1827 0.2260 0.3382 0.0361 1.0000 Uiso R
H3271 H 0.1277 0.1369 0.3559 0.0324 1.0000 Uiso R
Ti4 Ti 0.140571(17) 0.27645(3) 0.077215(13) 0.0178 1.0000 Uani .
N401 N 0.17681(7) 0.29432(13) 0.12035(6) 0.0207 1.0000 Uani .
N402 N 0.20174(8) 0.30271(14) 0.15495(6) 0.0244 1.0000 Uani .
N403 N 0.08635(8) 0.36034(13) 0.09230(6) 0.0221 1.0000 Uani .
C401 C 0.19215(8) 0.24966(17) 0.18344(7) 0.0220 1.0000 Uani .
C402 C 0.19884(10) 0.16707(18) 0.18133(8) 0.0285 1.0000 Uani .
C403 C 0.18856(13) 0.1167(2) 0.20894(9) 0.0397 1.0000 Uani .
C404 C 0.17173(12) 0.1487(3) 0.23868(9) 0.0401 1.0000 Uani .
C405 C 0.16450(12) 0.2314(2) 0.24022(9) 0.0425 1.0000 Uani .
C406 C 0.17488(10) 0.28173(19) 0.21283(8) 0.0320 1.0000 Uani .
C407 C 0.23047(9) 0.37010(17) 0.16419(7) 0.0243 1.0000 Uani .
C408 C 0.26500(11) 0.3699(2) 0.19624(9) 0.0354 1.0000 Uani .
C409 C 0.29440(13) 0.4366(3) 0.20397(10) 0.0518 1.0000 Uani .
C410 C 0.28996(13) 0.5026(2) 0.18058(10) 0.0504 1.0000 Uani .
C411 C 0.25542(13) 0.5027(2) 0.14903(9) 0.0411 1.0000 Uani .
C412 C 0.22559(11) 0.4372(2) 0.14101(8) 0.0284 1.0000 Uani .
C413 C 0.11084(10) 0.16093(17) 0.10736(8) 0.0282 1.0000 Uani .
C414 C 0.14574(10) 0.13292(19) 0.08945(8) 0.0251 1.0000 Uani .
C415 C 0.12959(10) 0.14055(19) 0.05066(8) 0.0246 1.0000 Uani .
C416 C 0.08464(10) 0.17344(17) 0.04477(8) 0.0290 1.0000 Uani .
C417 C 0.07262(9) 0.18893(19) 0.07970(8) 0.0209 1.0000 Uani .
C418 C 0.19827(10) 0.35290(19) 0.05072(8) 0.0316 1.0000 Uani .
C419 C 0.18829(11) 0.2841(2) 0.02834(8) 0.0346 1.0000 Uani .
C420 C 0.14302(11) 0.2921(2) 0.00753(8) 0.0349 1.0000 Uani .
C421 C 0.12382(11) 0.36190(19) 0.01856(8) 0.0323 1.0000 Uani .
C422 C 0.15841(11) 0.40044(18) 0.04579(8) 0.0309 1.0000 Uani .
C423 C 0.04501(10) 0.37382(18) 0.07007(8) 0.0268 1.0000 Uani .
C424 C 0.01198(10) 0.42567(18) 0.07913(9) 0.0308 1.0000 Uani .
C425 C 0.02153(10) 0.46703(18) 0.11279(9) 0.0307 1.0000 Uani .
C426 C 0.06381(10) 0.45301(18) 0.13581(8) 0.0300 1.0000 Uani .
C427 C 0.09501(9) 0.39986(16) 0.12492(8) 0.0247 1.0000 Uani .
H4021 H 0.2111 0.1440 0.1600 0.0338 1.0000 Uiso R
H4031 H 0.1935 0.0572 0.2075 0.0459 1.0000 Uiso R
H4041 H 0.1647 0.1126 0.2587 0.0460 1.0000 Uiso R
H4051 H 0.1517 0.2546 0.2613 0.0524 1.0000 Uiso R
H4061 H 0.1698 0.3413 0.2142 0.0393 1.0000 Uiso R
H4081 H 0.2684 0.3223 0.2133 0.0416 1.0000 Uiso R
H4091 H 0.3191 0.4367 0.2269 0.0604 1.0000 Uiso R
H4101 H 0.3116 0.5495 0.1863 0.0611 1.0000 Uiso R
H4111 H 0.2517 0.5505 0.1321 0.0501 1.0000 Uiso R
H4121 H 0.2005 0.4378 0.1183 0.0357 1.0000 Uiso R
H4131 H 0.1122 0.1611 0.1348 0.0339 1.0000 Uiso R
H4141 H 0.1766 0.1110 0.1019 0.0303 1.0000 Uiso R
H4151 H 0.1472 0.1257 0.0309 0.0274 1.0000 Uiso R
H4161 H 0.0643 0.1837 0.0200 0.0347 1.0000 Uiso R
H4171 H 0.0435 0.2149 0.0842 0.0240 1.0000 Uiso R
H4181 H 0.2285 0.3655 0.0675 0.0392 1.0000 Uiso R
H4191 H 0.2097 0.2376 0.0272 0.0436 1.0000 Uiso R
H4201 H 0.1272 0.2538 -0.0119 0.0435 1.0000 Uiso R
H4211 H 0.0916 0.3822 0.0091 0.0393 1.0000 Uiso R
H4221 H 0.1547 0.4523 0.0589 0.0375 1.0000 Uiso R
H4231 H 0.0381 0.3455 0.0456 0.0317 1.0000 Uiso R
H4241 H -0.0185 0.4331 0.0618 0.0362 1.0000 Uiso R
H4251 H -0.0014 0.5055 0.1200 0.0369 1.0000 Uiso R
H4261 H 0.0719 0.4813 0.1603 0.0364 1.0000 Uiso R
H4271 H 0.1254 0.3905 0.1421 0.0308 1.0000 Uiso R

loop_
_atom_site_aniso_label
_atom_site_aniso_U_11
_atom_site_aniso_U_22
_atom_site_aniso_U_33
_atom_site_aniso_U_23
_atom_site_aniso_U_13
_atom_site_aniso_U_12
Ti1 0.0171(2) 0.0192(3) 0.0175(2) 0.00194(18) 0.00285(18) -0.00132(19)
N1 0.0206(10) 0.0209(11) 0.0208(10) 0.0028(8) 0.0042(8) -0.0005(8)
N2 0.0219(11) 0.0288(12) 0.0227(11) 0.0052(9) 0.0062(9) 0.0006(9)
N3 0.0217(11) 0.0200(11) 0.0257(11) 0.0026(9) 0.0043(9) 0.0005(9)
C1 0.0260(13) 0.0243(13) 0.0227(13) 0.0070(10) 0.0035(10) -0.0035(11)
C2 0.0291(14) 0.0343(16) 0.0254(14) 0.0049(12) 0.0050(11) 0.0018(12)
C3 0.0296(15) 0.044(2) 0.0302(16) 0.0084(14) 0.0030(12) 0.0038(14)
C4 0.0322(17) 0.045(2) 0.0281(16) 0.0091(15) -0.0039(13) -0.0034(16)
C5 0.0481(19) 0.0418(18) 0.0253(14) -0.0013(13) 0.0024(13) -0.0103(15)
C6 0.0354(16) 0.0319(16) 0.0292(14) -0.0027(12) 0.0087(12) -0.0040(13)
C7 0.0283(14) 0.0266(14) 0.0212(13) -0.0034(10) 0.0093(10) -0.0050(11)
C8 0.0393(17) 0.0375(18) 0.0289(15) 0.0017(13) 0.0118(13) -0.0078(14)
C9 0.051(2) 0.053(2) 0.0338(17) -0.0055(15) 0.0207(15) -0.0242(17)
C10 0.0314(16) 0.075(3) 0.0370(17) -0.0208(17) 0.0157(14) -0.0248(17)
C11 0.0274(15) 0.061(2) 0.0379(17) -0.0126(16) 0.0076(13) -0.0041(15)
C12 0.0232(14) 0.0348(19) 0.0294(15) -0.0014(14) 0.0064(12) -0.0040(13)
C13 0.0171(12) 0.0390(16) 0.0271(13) -0.0025(12) 0.0031(10) -0.0013(11)
C14 0.0232(14) 0.0286(19) 0.0251(15) 0.0054(14) 0.0074(12) 0.0073(13)
C15 0.0244(14) 0.0280(17) 0.0194(14) -0.0009(13) 0.0066(12) 0.0025(14)
C16 0.0242(13) 0.0330(15) 0.0283(14) 0.0087(12) 0.0089(11) 0.0003(11)
C17 0.0151(12) 0.0238(15) 0.0209(13) 0.0007(11) 0.0072(10) -0.0072(11)
C18 0.0233(13) 0.0407(17) 0.0296(14) 0.0029(13) -0.0016(11) -0.0125(12)
C19 0.0303(15) 0.0325(16) 0.0336(15) -0.0051(13) -0.0027(12) -0.0061(12)
C20 0.0282(14) 0.0483(19) 0.0213(13) -0.0051(13) -0.0015(11) -0.0045(13)
C21 0.0274(14) 0.0376(16) 0.0241(13) 0.0102(12) -0.0061(11) -0.0047(12)
C22 0.0207(13) 0.0443(18) 0.0280(14) -0.0008(13) -0.0043(11) 0.0003(12)
C23 0.0282(14) 0.0233(14) 0.0286(14) 0.0034(11) 0.0066(11) -0.0005(12)
C24 0.0322(15) 0.0205(14) 0.0454(17) 0.0060(12) 0.0058(13) -0.0001(11)
C25 0.0291(15) 0.0224(14) 0.0470(18) -0.0051(13) 0.0078(13) 0.0009(12)
C26 0.0290(15) 0.0281(15) 0.0344(16) -0.0053(12) 0.0097(12) -0.0021(12)
C27 0.0261(13) 0.0254(14) 0.0268(13) -0.0002(11) 0.0054(11) -0.0018(11)
Ti2 0.0169(2) 0.0180(3) 0.0166(2) -0.00109(18) 0.00176(18) 0.00112(19)
N201 0.0242(11) 0.0184(11) 0.0195(10) -0.0013(8) 0.0044(8) 0.0001(9)
N202 0.0218(11) 0.0302(12) 0.0173(10) -0.0054(9) 0.0034(8) -0.0003(9)
N203 0.0227(11) 0.0193(11) 0.0274(12) -0.0017(9) 0.0061(9) -0.0002(9)
C201 0.0229(12) 0.0234(13) 0.0217(13) -0.0034(10) 0.0021(10) 0.0023(10)
C202 0.0267(13) 0.0321(15) 0.0230(13) -0.0062(11) 0.0013(10) -0.0008(11)
C203 0.0338(16) 0.0396(19) 0.0328(16) -0.0125(14) -0.0013(13) -0.0017(14)
C204 0.0317(17) 0.042(2) 0.0262(16) -0.0099(15) -0.0060(13) 0.0115(15)
C205 0.0429(17) 0.0360(17) 0.0275(15) -0.0003(12) 0.0027(13) 0.0107(14)
C206 0.0341(15) 0.0268(14) 0.0251(14) 0.0002(11) 0.0060(11) 0.0042(12)
C207 0.0223(13) 0.0238(13) 0.0228(13) 0.0015(10) 0.0051(10) 0.0043(10)
C208 0.0320(15) 0.0362(17) 0.0235(14) -0.0078(12) 0.0072(12) 0.0010(13)
C209 0.0379(16) 0.0481(19) 0.0296(15) -0.0027(14) 0.0105(13) 0.0164(14)
C210 0.0254(14) 0.057(2) 0.0311(15) 0.0059(14) 0.0090(12) 0.0120(14)
C211 0.0243(14) 0.0481(18) 0.0290(15) 0.0022(13) 0.0026(11) -0.0022(13)
C212 0.0259(14) 0.0298(17) 0.0213(14) -0.0001(13) 0.0054(11) -0.0030(13)
C213 0.0171(12) 0.0353(15) 0.0257(13) 0.0004(11) 0.0035(10) -0.0043(11)
C214 0.0257(14) 0.0228(17) 0.0212(14) -0.0013(12) 0.0062(11) -0.0062(12)
C215 0.0250(15) 0.0232(17) 0.0256(16) -0.0010(14) 0.0069(12) -0.0050(14)
C216 0.0247(13) 0.0306(15) 0.0269(14) -0.0055(11) 0.0081(11) -0.0032(11)
C217 0.0126(12) 0.0270(16) 0.0271(14) 0.0028(11) 0.0087(10) 0.0103(11)
C218 0.0232(14) 0.0438(18) 0.0288(15) -0.0005(13) -0.0017(11) 0.0116(13)
C219 0.0326(15) 0.0345(16) 0.0319(15) 0.0066(12) -0.0025(12) 0.0056(13)
C220 0.0272(14) 0.0474(19) 0.0202(13) 0.0023(12) -0.0003(11) 0.0059(13)
C221 0.0273(14) 0.0408(17) 0.0245(13) -0.0078(12) -0.0040(11) 0.0037(13)
C222 0.0207(13) 0.0450(18) 0.0265(14) 0.0005(13) -0.0014(11) -0.0006(12)
C223 0.0347(15) 0.0216(14) 0.0288(14) -0.0026(11) 0.0110(12) -0.0014(12)
C224 0.0350(15) 0.0220(14) 0.0421(17) -0.0061(12) 0.0126(13) -0.0004(12)
C225 0.0315(15) 0.0204(14) 0.0490(18) 0.0032(13) 0.0137(13) 0.0018(12)
C226 0.0344(16) 0.0255(16) 0.0355(16) 0.0062(12) 0.0129(13) 0.0012(12)
C227 0.0276(14) 0.0232(13) 0.0277(14) -0.0002(11) 0.0059(11) 0.0037(11)
Ti3 0.0189(2) 0.0171(2) 0.0178(2) -0.00028(18) 0.00083(18) 0.00272(19)
N301 0.0216(10) 0.0211(11) 0.0209(10) -0.0001(8) 0.0007(8) 0.0007(9)
N302 0.0266(11) 0.0256(12) 0.0204(11) -0.0024(9) -0.0050(9) 0.0088(9)
N303 0.0233(11) 0.0178(11) 0.0256(11) 0.0016(9) 0.0013(9) 0.0003(9)
C301 0.0209(12) 0.0256(13) 0.0234(13) -0.0031(10) -0.0015(10) 0.0065(10)
C302 0.0334(15) 0.0280(15) 0.0273(14) -0.0022(11) 0.0027(11) 0.0028(12)
C303 0.0432(18) 0.0262(16) 0.0337(16) -0.0080(13) 0.0038(13) 0.0039(14)
C304 0.0406(19) 0.038(2) 0.0270(16) -0.0095(15) 0.0039(14) 0.0084(16)
C305 0.0403(17) 0.0393(17) 0.0263(14) -0.0007(12) 0.0102(12) 0.0046(14)
C306 0.0331(15) 0.0293(15) 0.0300(15) 0.0018(12) 0.0019(11) 0.0021(12)
C307 0.0273(14) 0.0233(13) 0.0242(13) 0.0036(11) 0.0032(10) 0.0062(11)
C308 0.0341(16) 0.0405(19) 0.0284(15) -0.0055(13) -0.0035(12) 0.0092(14)
C309 0.0441(19) 0.053(2) 0.0368(17) -0.0011(16) -0.0092(14) 0.0260(16)
C310 0.0490(19) 0.0418(19) 0.0367(17) 0.0066(14) 0.0082(14) 0.0271(16)
C311 0.057(2) 0.0273(15) 0.0289(15) 0.0013(12) 0.0100(14) 0.0147(14)
C312 0.0340(16) 0.0227(16) 0.0228(14) -0.0018(12) 0.0018(12) 0.0082(13)
C313 0.0387(16) 0.0178(13) 0.0294(14) 0.0001(11) 0.0064(12) 0.0094(12)
C314 0.0307(16) 0.0159(15) 0.0267(16) 0.0017(13) -0.0004(12) 0.0000(13)
C315 0.0321(16) 0.0158(15) 0.0280(16) 0.0031(13) 0.0037(13) -0.0005(14)
C316 0.0265(14) 0.0228(13) 0.0275(14) -0.0009(11) -0.0040(11) 0.0045(11)
C317 0.0145(12) 0.0215(14) 0.0239(14) 0.0010(11) 0.0021(10) 0.0097(11)
C318 0.0303(15) 0.0355(16) 0.0285(14) -0.0035(12) 0.0075(12) 0.0114(12)
C319 0.0378(16) 0.0376(17) 0.0349(16) -0.0020(13) 0.0171(13) 0.0033(13)
C320 0.0472(18) 0.0395(17) 0.0182(13) -0.0002(12) 0.0089(12) 0.0129(14)
C321 0.0325(15) 0.0347(16) 0.0258(15) -0.0092(12) -0.0001(11) 0.0055(12)
C322 0.0404(16) 0.0239(14) 0.0256(14) -0.0061(11) 0.0067(12) 0.0075(12)
C323 0.0277(14) 0.0239(15) 0.0268(14) 0.0006(11) -0.0008(11) -0.0009(12)
C324 0.0249(14) 0.0282(15) 0.0398(16) -0.0028(13) 0.0013(12) -0.0017(12)
C325 0.0261(14) 0.0235(14) 0.0476(18) 0.0050(13) 0.0107(13) 0.0000(12)
C326 0.0313(16) 0.0274(15) 0.0332(15) 0.0069(12) 0.0080(12) 0.0040(13)
C327 0.0263(13) 0.0257(14) 0.0271(14) 0.0028(11) 0.0035(11) 0.0040(11)
Ti4 0.0196(2) 0.0164(2) 0.0166(2) 0.00028(18) 0.00132(18) -0.00239(19)
N401 0.0198(10) 0.0217(11) 0.0191(10) -0.0003(8) 0.0000(8) 0.0004(8)
N402 0.0280(12) 0.0230(11) 0.0195(10) 0.0024(9) -0.0022(9) -0.0069(9)
N403 0.0222(11) 0.0193(11) 0.0234(11) 0.0007(9) 0.0007(9) -0.0014(9)
C401 0.0183(12) 0.0287(14) 0.0167(12) 0.0002(10) -0.0020(9) -0.0031(10)
C402 0.0314(14) 0.0290(14) 0.0239(13) -0.0003(11) 0.0022(11) -0.0014(12)
C403 0.053(2) 0.0299(17) 0.0309(16) 0.0066(13) -0.0040(15) -0.0056(15)
C404 0.046(2) 0.047(2) 0.0263(16) 0.0079(15) 0.0047(14) -0.0183(17)
C405 0.0401(17) 0.061(2) 0.0287(16) -0.0056(15) 0.0116(13) -0.0156(16)
C406 0.0320(15) 0.0336(16) 0.0303(15) -0.0041(12) 0.0060(12) -0.0043(12)
C407 0.0224(12) 0.0267(14) 0.0230(13) -0.0037(11) 0.0022(10) -0.0076(11)
C408 0.0321(16) 0.0421(19) 0.0281(15) 0.0012(13) -0.0041(12) -0.0091(14)
C409 0.050(2) 0.065(2) 0.0369(18) -0.0025(17) -0.0024(15) -0.0302(19)
C410 0.058(2) 0.057(2) 0.0369(18) -0.0125(16) 0.0088(16) -0.0378(19)
C411 0.060(2) 0.0336(17) 0.0321(16) -0.0056(13) 0.0138(15) -0.0208(16)
C412 0.0347(16) 0.0266(17) 0.0236(15) -0.0048(13) 0.0047(12) -0.0051(14)
C413 0.0375(15) 0.0203(13) 0.0268(14) -0.0005(11) 0.0059(12) -0.0117(11)
C414 0.0285(15) 0.0173(16) 0.0263(16) 0.0006(13) -0.0023(12) 0.0019(13)
C415 0.0302(16) 0.0216(16) 0.0207(15) -0.0035(13) 0.0020(12) -0.0009(14)
C416 0.0264(14) 0.0200(13) 0.0363(15) 0.0029(11) -0.0051(11) -0.0063(11)
C417 0.0164(13) 0.0207(14) 0.0271(14) -0.0025(11) 0.0080(11) -0.0084(11)
C418 0.0322(15) 0.0366(16) 0.0268(14) 0.0062(12) 0.0072(11) -0.0107(13)
C419 0.0428(17) 0.0344(16) 0.0316(15) 0.0024(13) 0.0194(13) -0.0013(14)
C420 0.0477(18) 0.0369(17) 0.0200(13) 0.0002(12) 0.0066(12) -0.0139(14)
C421 0.0371(16) 0.0351(16) 0.0234(14) 0.0122(12) 0.0027(11) -0.0042(13)
C422 0.0439(17) 0.0232(14) 0.0265(14) 0.0046(11) 0.0090(12) -0.0092(12)
C423 0.0260(14) 0.0265(15) 0.0262(14) -0.0012(11) 0.0006(11) 0.0001(12)
C424 0.0230(13) 0.0275(15) 0.0396(16) 0.0002(12) 0.0002(12) 0.0014(11)
C425 0.0301(15) 0.0214(14) 0.0414(17) -0.0011(12) 0.0088(12) 0.0003(12)
C426 0.0312(15) 0.0249(15) 0.0331(15) -0.0082(12) 0.0041(12) 0.0001(12)
C427 0.0265(13) 0.0211(13) 0.0262(13) -0.0035(10) 0.0044(10) -0.0018(11)

loop_
_atom_type_symbol
_atom_type_scat_dispersion_real
_atom_type_scat_dispersion_imag
_atom_type_scat_Cromer_Mann_a1
_atom_type_scat_Cromer_Mann_b1
_atom_type_scat_Cromer_Mann_a2
_atom_type_scat_Cromer_Mann_b2
_atom_type_scat_Cromer_Mann_a3
_atom_type_scat_Cromer_Mann_b3
_atom_type_scat_Cromer_Mann_a4
_atom_type_scat_Cromer_Mann_b4
_atom_type_scat_Cromer_Mann_c
_atom_type_scat_source
C 0.0033 0.0016 2.3100 20.8439 1.0200 10.2075 1.5886 0.5687 0.8650 51.6512 0.2156 'International Tables Vol C 4.2.6.8 and 6.1.1.4'
H 0.0000 0.0000 0.4930 10.5109 0.3229 26.1257 0.1402 3.1424 0.0408 57.7998 0.0030 'International Tables Vol C 4.2.6.8 and 6.1.1.4'
N 0.0061 0.0033 12.2126 0.0057 3.1322 9.8933 2.0125 28.9975 1.1663 0.5826 -11.5290 'International Tables Vol C 4.2.6.8 and 6.1.1.4'
Ti 0.2776 0.4457 9.7595 7.8508 7.3558 0.5000 1.6991 35.6338 1.9021 116.1050 1.2807 'International Tables Vol C 4.2.6.8 and 6.1.1.4'

loop_
_geom_angle_atom_site_label_1
_geom_angle_atom_site_label_2
_geom_angle_atom_site_label_3
_geom_angle
_geom_angle_publ_flag
N1 Ti1 N3 89.54(9) yes
N1 Ti1 C13 87.05(10) yes
N3 Ti1 C13 92.22(9) yes
N1 Ti1 C14 90.19(10) yes
N3 Ti1 C14 125.64(10) yes
C13 Ti1 C14 33.53(10) yes
N1 Ti1 C15 122.02(10) yes
N3 Ti1 C15 128.99(10) yes
C13 Ti1 C15 55.33(9) yes
C14 Ti1 C15 33.75(9) yes
N1 Ti1 C16 141.21(10) yes
N3 Ti1 C16 97.34(9) yes
C13 Ti1 C16 54.70(9) yes
C14 Ti1 C16 55.05(10) yes
C15 Ti1 C16 32.71(10) yes
N1 Ti1 C17 115.69(9) yes
N3 Ti1 C17 75.38(9) yes
C13 Ti1 C17 33.91(10) yes
C14 Ti1 C17 56.32(11) yes
C15 Ti1 C17 55.59(10) yes
N1 Ti1 C18 86.36(10) yes
N3 Ti1 C18 108.29(10) yes
C13 Ti1 C18 158.37(11) yes
C14 Ti1 C18 125.93(11) yes
C15 Ti1 C18 112.33(11) yes
N1 Ti1 C19 107.82(10) yes
N3 Ti1 C19 131.41(9) yes
C13 Ti1 C19 132.50(10) yes
C14 Ti1 C19 99.99(11) yes
C15 Ti1 C19 79.61(10) yes
N1 Ti1 C20 138.51(10) yes
N3 Ti1 C20 110.78(10) yes
C13 Ti1 C20 125.95(10) yes
C14 Ti1 C20 104.60(10) yes
C15 Ti1 C20 73.00(10) yes
N1 Ti1 C21 132.46(10) yes
N3 Ti1 C21 81.10(9) yes
C13 Ti1 C21 139.44(10) yes
C14 Ti1 C21 132.56(10) yes
C15 Ti1 C21 98.90(10) yes
N1 Ti1 C22 99.63(10) yes
N3 Ti1 C22 78.54(10) yes
C13 Ti1 C22 168.48(11) yes
C14 Ti1 C22 154.23(11) yes
C15 Ti1 C22 126.12(10) yes
C16 Ti1 C17 33.09(9) yes
C16 Ti1 C18 126.40(10) yes
C17 Ti1 C18 157.88(9) yes
C16 Ti1 C19 95.95(10) yes
C17 Ti1 C19 129.03(10) yes
C18 Ti1 C19 33.01(10) yes
C16 Ti1 C20 73.73(10) yes
C17 Ti1 C20 104.55(9) yes
C18 Ti1 C20 53.44(10) yes
C19 Ti1 C20 32.21(10) yes
C16 Ti1 C21 86.32(9) yes
C17 Ti1 C21 106.78(9) yes
C18 Ti1 C21 53.92(10) yes
C19 Ti1 C21 53.42(10) yes
C20 Ti1 C21 31.18(10) yes
C16 Ti1 C22 119.16(10) yes
C17 Ti1 C22 135.28(10) yes
C18 Ti1 C22 32.76(11) yes
C19 Ti1 C22 54.36(11) yes
C20 Ti1 C22 53.18(10) yes
C21 Ti1 C22 32.84(10) yes
Ti1 N1 N2 175.93(19) yes
N1 N2 C1 119.5(2) yes
N1 N2 C7 119.2(2) yes
C1 N2 C7 121.0(2) yes
Ti1 N3 C23 122.78(19) yes
Ti1 N3 C27 119.89(18) yes
C23 N3 C27 117.3(2) yes
N2 C1 C2 120.4(2) yes
N2 C1 C6 120.3(3) yes
C2 C1 C6 119.4(3) yes
C1 C2 C3 120.0(3) yes
C1 C2 H21 119.7 no
C3 C2 H21 120.3 no
C2 C3 C4 120.4(3) yes
C2 C3 H31 119.8 no
C4 C3 H31 119.8 no
C3 C4 C5 119.7(3) yes
C3 C4 H41 120.4 no
C5 C4 H41 119.9 no
C4 C5 C6 120.6(3) yes
C4 C5 H51 119.3 no
C6 C5 H51 120.1 no
C1 C6 C5 119.9(3) yes
C1 C6 H61 120.1 no
C5 C6 H61 120.0 no
N2 C7 C8 120.1(3) yes
N2 C7 C12 119.8(2) yes
C8 C7 C12 120.1(3) yes
C7 C8 C9 119.6(3) yes
C7 C8 H81 119.9 no
C9 C8 H81 120.5 no
C8 C9 C10 121.1(3) yes
C8 C9 H91 119.5 no
C10 C9 H91 119.4 no
C9 C10 C11 119.2(3) yes
C9 C10 H101 120.3 no
C11 C10 H101 120.5 no
C10 C11 C12 120.9(3) yes
C10 C11 H111 119.4 no
C12 C11 H111 119.8 no
C11 C12 C7 119.2(3) yes
C11 C12 H121 120.7 no
C7 C12 H121 120.1 no
Ti1 C13 C14 72.38(16) yes
Ti1 C13 C17 74.05(15) yes
C14 C13 C17 109.0(3) yes
Ti1 C13 H131 120.2 no
C14 C13 H131 125.6 no
C17 C13 H131 125.4 no
Ti1 C14 C13 74.09(16) yes
Ti1 C14 C15 74.71(17) yes
C13 C14 C15 107.7(3) yes
Ti1 C14 H141 116.9 no
C13 C14 H141 126.2 no
C15 C14 H141 126.2 no
C14 C15 Ti1 71.55(16) yes
C14 C15 C16 108.1(3) yes
Ti1 C15 C16 75.80(17) yes
C14 C15 H151 125.9 no
Ti1 C15 H151 118.6 no
C16 C15 H151 126.0 no
C15 C16 Ti1 71.49(16) yes
C15 C16 C17 109.0(3) yes
Ti1 C16 C17 71.61(15) yes
C15 C16 H161 125.4 no
Ti1 C16 H161 123.4 no
C17 C16 H161 125.5 no
C13 C17 C16 106.1(3) yes
C13 C17 Ti1 72.04(15) yes
C16 C17 Ti1 75.30(15) yes
C13 C17 H171 127.0 no
C16 C17 H171 127.0 no
Ti1 C17 H171 117.2 no
Ti1 C18 C19 74.43(16) yes
Ti1 C18 C22 73.90(16) yes
C19 C18 C22 108.1(3) yes
Ti1 C18 H181 117.8 no
C19 C18 H181 126.0 no
C22 C18 H181 126.0 no
C18 C19 Ti1 72.56(16) yes
C18 C19 C20 107.6(3) yes
Ti1 C19 C20 77.86(17) yes
C18 C19 H191 126.1 no
Ti1 C19 H191 115.2 no
C20 C19 H191 126.3 no
C19 C20 Ti1 69.93(16) yes
C19 C20 C21 108.5(3) yes
Ti1 C20 C21 73.14(16) yes
C19 C20 H201 125.8 no
Ti1 C20 H201 123.2 no
C21 C20 H201 125.7 no
C20 C21 Ti1 75.68(17) yes
C20 C21 C22 107.7(3) yes
Ti1 C21 C22 70.23(15) yes
C20 C21 H211 126.2 no
Ti1 C21 H211 119.5 no
C22 C21 H211 126.0 no
C21 C22 Ti1 76.92(16) yes
C21 C22 C18 108.0(3) yes
Ti1 C22 C18 73.34(16) yes
C21 C22 H221 126.3 no
Ti1 C22 H221 116.0 no
C18 C22 H221 125.7 no
N3 C23 C24 122.7(3) yes
N3 C23 H231 118.5 no
C24 C23 H231 118.8 no
C23 C24 C25 119.5(3) yes
C23 C24 H241 120.3 no
C25 C24 H241 120.2 no
C24 C25 C26 118.3(3) yes
C24 C25 H251 120.9 no
C26 C25 H251 120.8 no
C25 C26 C27 119.3(3) yes
C25 C26 H261 120.2 no
C27 C26 H261 120.5 no
C26 C27 N3 122.9(3) yes
C26 C27 H271 118.6 no
N3 C27 H271 118.6 no
N201 Ti2 N203 89.65(9) yes
N201 Ti2 C213 87.40(10) yes
N203 Ti2 C213 91.73(9) yes
N201 Ti2 C214 90.80(10) yes
N203 Ti2 C214 124.90(10) yes
C213 Ti2 C214 33.32(10) yes
N201 Ti2 C215 122.39(10) yes
N203 Ti2 C215 128.45(10) yes
C213 Ti2 C215 55.35(10) yes
C214 Ti2 C215 33.61(9) yes
N201 Ti2 C216 141.64(10) yes
N203 Ti2 C216 96.86(9) yes
C213 Ti2 C216 54.76(9) yes
C214 Ti2 C216 54.78(9) yes
C215 Ti2 C216 32.69(10) yes
N201 Ti2 C217 116.23(10) yes
N203 Ti2 C217 75.11(9) yes
C213 Ti2 C217 33.96(10) yes
C214 Ti2 C217 55.83(11) yes
C215 Ti2 C217 55.27(11) yes
N201 Ti2 C218 85.70(10) yes
N203 Ti2 C218 109.24(10) yes
C213 Ti2 C218 157.85(11) yes
C214 Ti2 C218 125.73(11) yes
C215 Ti2 C218 112.16(11) yes
N201 Ti2 C219 107.70(11) yes
N203 Ti2 C219 132.08(10) yes
C213 Ti2 C219 132.17(10) yes
C214 Ti2 C219 99.80(11) yes
C215 Ti2 C219 79.29(10) yes
N201 Ti2 C220 138.20(10) yes
N203 Ti2 C220 110.80(10) yes
C213 Ti2 C220 126.10(9) yes
C214 Ti2 C220 104.71(10) yes
C215 Ti2 C220 73.13(10) yes
N201 Ti2 C221 131.60(10) yes
N203 Ti2 C221 81.44(10) yes
C213 Ti2 C221 139.97(10) yes
C214 Ti2 C221 132.73(10) yes
C215 Ti2 C221 99.19(10) yes
N201 Ti2 C222 98.66(10) yes
N203 Ti2 C222 79.50(10) yes
C213 Ti2 C222 169.25(10) yes
C214 Ti2 C222 154.07(11) yes
C215 Ti2 C222 126.24(10) yes
C216 Ti2 C217 32.81(9) yes
C216 Ti2 C218 126.51(10) yes
C217 Ti2 C218 157.94(10) yes
C216 Ti2 C219 95.69(10) yes
C217 Ti2 C219 128.47(10) yes
C218 Ti2 C219 33.22(10) yes
C216 Ti2 C220 73.80(9) yes
C217 Ti2 C220 104.38(9) yes
C218 Ti2 C220 53.62(10) yes
C219 Ti2 C220 32.25(10) yes
C216 Ti2 C221 86.76(9) yes
C217 Ti2 C221 107.18(10) yes
C218 Ti2 C221 53.94(10) yes
C219 Ti2 C221 53.37(11) yes
C220 Ti2 C221 31.09(10) yes
C216 Ti2 C222 119.70(10) yes
C217 Ti2 C222 136.06(11) yes
C218 Ti2 C222 32.60(11) yes
C219 Ti2 C222 54.34(11) yes
C220 Ti2 C222 53.21(10) yes
C221 Ti2 C222 32.95(10) yes
Ti2 N201 N202 175.64(19) yes
N201 N202 C201 118.8(2) yes
N201 N202 C207 119.8(2) yes
C201 N202 C207 120.7(2) yes
Ti2 N203 C223 123.44(18) yes
Ti2 N203 C227 119.81(18) yes
C223 N203 C227 116.7(2) yes
N202 C201 C202 120.5(2) yes
N202 C201 C206 120.0(2) yes
C202 C201 C206 119.4(2) yes
C201 C202 C203 120.8(3) yes
C201 C202 H2021 119.3 no
C203 C202 H2021 119.9 no
C202 C203 C204 119.0(3) yes
C202 C203 H2031 120.5 no
C204 C203 H2031 120.5 no
C203 C204 C205 120.4(3) yes
C203 C204 H2041 119.8 no
C205 C204 H2041 119.9 no
C204 C205 C206 120.6(3) yes
C204 C205 H2051 119.7 no
C206 C205 H2051 119.7 no
C201 C206 C205 119.7(3) yes
C201 C206 H2061 119.8 no
C205 C206 H2061 120.4 no
N202 C207 C208 120.6(2) yes
N202 C207 C212 120.3(2) yes
C208 C207 C212 119.0(3) yes
C207 C208 C209 119.8(3) yes
C207 C208 H2081 119.7 no
C209 C208 H2081 120.4 no
C208 C209 C210 120.9(3) yes
C208 C209 H2091 119.5 no
C210 C209 H2091 119.6 no
C209 C210 C211 119.3(3) yes
C209 C210 H2101 120.3 no
C211 C210 H2101 120.4 no
C210 C211 C212 120.5(3) yes
C210 C211 H2111 119.7 no
C212 C211 H2111 119.8 no
C207 C212 C211 120.3(3) yes
C207 C212 H2121 119.6 no
C211 C212 H2121 120.0 no
Ti2 C213 C214 71.96(16) yes
Ti2 C213 C217 73.81(14) yes
C214 C213 C217 107.7(2) yes
Ti2 C213 H2131 120.3 no
C214 C213 H2131 126.1 no
C217 C213 H2131 126.2 no
Ti2 C214 C213 74.72(16) yes
Ti2 C214 C215 74.97(17) yes
C213 C214 C215 108.8(3) yes
Ti2 C214 H2141 116.4 no
C213 C214 H2141 125.5 no
C215 C214 H2141 125.7 no
C214 C215 Ti2 71.42(16) yes
C214 C215 C216 107.7(3) yes
Ti2 C215 C216 75.80(17) yes
C214 C215 H2151 126.3 no
Ti2 C215 H2151 118.6 no
C216 C215 H2151 126.1 no
C215 C216 Ti2 71.51(16) yes
C215 C216 C217 109.0(3) yes
Ti2 C216 C217 71.86(15) yes
C215 C216 H2161 125.6 no
Ti2 C216 H2161 123.2 no
C217 C216 H2161 125.5 no
C213 C217 C216 106.8(3) yes
C213 C217 Ti2 72.22(15) yes
C216 C217 Ti2 75.33(15) yes
C213 C217 H2171 126.5 no
C216 C217 H2171 126.7 no
Ti2 C217 H2171 117.4 no
Ti2 C218 C219 74.18(16) yes
Ti2 C218 C222 74.62(16) yes
C219 C218 C222 108.1(3) yes
Ti2 C218 H2181 117.4 no
C219 C218 H2181 126.0 no
C222 C218 H2181 125.9 no
C218 C219 Ti2 72.60(16) yes
C218 C219 C220 107.8(3) yes
Ti2 C219 C220 78.37(17) yes
C218 C219 H2191 125.8 no
Ti2 C219 H2191 115.0 no
C220 C219 H2191 126.4 no
C219 C220 Ti2 69.38(16) yes
C219 C220 C221 108.3(3) yes
Ti2 C220 C221 73.19(16) yes
C219 C220 H2201 125.5 no
Ti2 C220 H2201 123.4 no
C221 C220 H2201 126.2 no
C220 C221 Ti2 75.71(17) yes
C220 C221 C222 107.8(3) yes
Ti2 C221 C222 70.42(15) yes
C220 C221 H2211 126.1 no
Ti2 C221 H2211 119.4 no
C222 C221 H2211 126.0 no
C221 C222 Ti2 76.63(16) yes
C221 C222 C218 107.9(3) yes
Ti2 C222 C218 72.78(16) yes
C221 C222 H2221 126.3 no
Ti2 C222 H2221 116.7 no
C218 C222 H2221 125.9 no
N203 C223 C224 123.7(3) yes
N203 C223 H2231 118.0 no
C224 C223 H2231 118.3 no
C223 C224 C225 118.7(3) yes
C223 C224 H2241 120.8 no
C225 C224 H2241 120.5 no
C224 C225 C226 118.1(3) yes
C224 C225 H2251 120.9 no
C226 C225 H2251 121.0 no
C225 C226 C227 120.1(3) yes
C225 C226 H2261 119.8 no
C227 C226 H2261 120.1 no
C226 C227 N203 122.7(3) yes
C226 C227 H2271 118.9 no
N203 C227 H2271 118.5 no
N301 Ti3 N303 89.42(9) yes
N301 Ti3 C313 86.47(10) yes
N303 Ti3 C313 91.83(9) yes
N301 Ti3 C314 90.27(10) yes
N303 Ti3 C314 125.32(10) yes
C313 Ti3 C314 33.64(10) yes
N301 Ti3 C315 122.17(10) yes
N303 Ti3 C315 128.42(9) yes
C313 Ti3 C315 55.50(10) yes
C314 Ti3 C315 33.67(10) yes
N301 Ti3 C316 141.05(10) yes
N303 Ti3 C316 96.62(9) yes
C313 Ti3 C316 55.00(9) yes
C314 Ti3 C316 55.17(9) yes
C315 Ti3 C316 32.87(9) yes
N301 Ti3 C317 114.91(10) yes
N303 Ti3 C317 74.82(9) yes
C313 Ti3 C317 33.86(10) yes
C314 Ti3 C317 56.25(10) yes
C315 Ti3 C317 55.69(10) yes
N301 Ti3 C318 86.36(10) yes
N303 Ti3 C318 110.27(10) yes
C313 Ti3 C318 156.67(11) yes
C314 Ti3 C318 124.27(11) yes
C315 Ti3 C318 111.30(11) yes
N301 Ti3 C319 108.75(11) yes
N303 Ti3 C319 132.15(10) yes
C313 Ti3 C319 131.89(11) yes
C314 Ti3 C319 99.21(11) yes
C315 Ti3 C319 78.88(11) yes
N301 Ti3 C320 138.94(10) yes
N303 Ti3 C320 110.47(10) yes
C313 Ti3 C320 126.48(10) yes
C314 Ti3 C320 104.84(10) yes
C315 Ti3 C320 73.33(10) yes
N301 Ti3 C321 131.49(10) yes
N303 Ti3 C321 81.06(9) yes
C313 Ti3 C321 140.85(10) yes
C314 Ti3 C321 133.42(10) yes
C315 Ti3 C321 99.88(10) yes
N301 Ti3 C322 98.44(10) yes
N303 Ti3 C322 79.81(10) yes
C313 Ti3 C322 170.20(10) yes
C314 Ti3 C322 153.68(11) yes
C315 Ti3 C322 126.62(10) yes
C316 Ti3 C317 33.28(9) yes
C316 Ti3 C318 126.27(10) yes
C317 Ti3 C318 158.50(10) yes
C316 Ti3 C319 95.39(10) yes
C317 Ti3 C319 128.64(10) yes
C318 Ti3 C319 32.91(10) yes
C316 Ti3 C320 73.98(10) yes
C317 Ti3 C320 105.04(9) yes
C318 Ti3 C320 53.46(10) yes
C319 Ti3 C320 32.09(10) yes
C316 Ti3 C321 87.43(9) yes
C317 Ti3 C321 108.17(9) yes
C318 Ti3 C321 54.13(10) yes
C319 Ti3 C321 53.45(11) yes
C320 Ti3 C321 31.34(10) yes
C316 Ti3 C322 120.51(9) yes
C317 Ti3 C322 137.24(10) yes
C318 Ti3 C322 32.95(10) yes
C319 Ti3 C322 54.47(11) yes
C320 Ti3 C322 53.48(10) yes
C321 Ti3 C322 33.11(9) yes
Ti3 N301 N302 174.08(19) yes
N301 N302 C301 119.1(2) yes
N301 N302 C307 119.7(2) yes
C301 N302 C307 120.9(2) yes
Ti3 N303 C323 123.70(18) yes
Ti3 N303 C327 119.62(18) yes
C323 N303 C327 116.7(2) yes
N302 C301 C302 120.4(3) yes
N302 C301 C306 119.9(3) yes
C302 C301 C306 119.7(3) yes
C301 C302 C303 120.1(3) yes
C301 C302 H3021 119.7 no
C303 C302 H3021 120.3 no
C302 C303 C304 119.6(3) yes
C302 C303 H3031 120.2 no
C304 C303 H3031 120.2 no
C303 C304 C305 120.5(3) yes
C303 C304 H3041 119.9 no
C305 C304 H3041 119.7 no
C304 C305 C306 120.2(3) yes
C304 C305 H3051 119.9 no
C306 C305 H3051 119.9 no
C301 C306 C305 119.8(3) yes
C301 C306 H3061 119.8 no
C305 C306 H3061 120.4 no
N302 C307 C308 120.8(3) yes
N302 C307 C312 119.9(2) yes
C308 C307 C312 119.3(3) yes
C307 C308 C309 119.9(3) yes
C307 C308 H3081 119.8 no
C309 C308 H3081 120.3 no
C308 C309 C310 120.8(3) yes
C308 C309 H3091 119.7 no
C310 C309 H3091 119.5 no
C309 C310 C311 119.2(3) yes
C309 C310 H3101 120.2 no
C311 C310 H3101 120.6 no
C310 C311 C312 120.7(3) yes
C310 C311 H3111 119.6 no
C312 C311 H3111 119.7 no
C307 C312 C311 120.1(3) yes
C307 C312 H3121 119.7 no
C311 C312 H3121 120.2 no
Ti3 C313 C314 71.83(17) yes
Ti3 C313 C317 74.09(16) yes
C314 C313 C317 108.4(3) yes
Ti3 C313 H3131 120.4 no
C314 C313 H3131 125.6 no
C317 C313 H3131 126.0 no
Ti3 C314 C313 74.53(17) yes
Ti3 C314 C315 75.01(19) yes
C313 C314 C315 108.3(3) yes
Ti3 C314 H3141 116.6 no
C313 C314 H3141 125.7 no
C315 C314 H3141 126.0 no
Ti3 C315 C314 71.32(18) yes
Ti3 C315 C316 75.51(17) yes
C314 C315 C316 108.0(3) yes
Ti3 C315 H3151 119.0 no
C314 C315 H3151 126.0 no
C316 C315 H3151 126.0 no
C315 C316 Ti3 71.62(16) yes
C315 C316 C317 108.8(2) yes
Ti3 C316 C317 71.98(15) yes
C315 C316 H3161 125.7 no
Ti3 C316 H3161 122.6 no
C317 C316 H3161 125.5 no
C313 C317 C316 106.3(2) yes
C313 C317 Ti3 72.04(15) yes
C316 C317 Ti3 74.74(15) yes
C313 C317 H3171 126.9 no
C316 C317 H3171 126.8 no
Ti3 C317 H3171 118.1 no
Ti3 C318 C319 74.87(17) yes
Ti3 C318 C322 73.56(16) yes
C319 C318 C322 108.2(3) yes
Ti3 C318 H3181 117.3 no
C319 C318 H3181 126.4 no
C322 C318 H3181 125.4 no
C318 C319 Ti3 72.21(16) yes
C318 C319 C320 108.0(3) yes
Ti3 C319 C320 77.93(17) yes
C318 C319 H3191 126.0 no
Ti3 C319 H3191 115.9 no
C320 C319 H3191 126.0 no
C319 C320 Ti3 69.98(17) yes
C319 C320 C321 108.1(3) yes
Ti3 C320 C321 72.36(16) yes
C319 C320 H3201 126.1 no
Ti3 C320 H3201 123.5 no
C321 C320 H3201 125.7 no
C320 C321 Ti3 76.31(17) yes
C320 C321 C322 107.9(3) yes
Ti3 C321 C322 70.17(15) yes
C320 C321 H3211 126.1 no
Ti3 C321 H3211 119.2 no
C322 C321 H3211 126.0 no
C321 C322 Ti3 76.72(16) yes
C321 C322 C318 107.6(3) yes
Ti3 C322 C318 73.49(16) yes
C321 C322 H3221 126.1 no
Ti3 C322 H3221 116.2 no
C318 C322 H3221 126.3 no
N303 C323 C324 123.6(3) yes
N303 C323 H3231 118.2 no
C324 C323 H3231 118.2 no
C323 C324 C325 118.8(3) yes
C323 C324 H3241 120.6 no
C325 C324 H3241 120.7 no
C324 C325 C326 118.4(3) yes
C324 C325 H3251 120.6 no
C326 C325 H3251 121.0 no
C325 C326 C327 119.9(3) yes
C325 C326 H3261 119.9 no
C327 C326 H3261 120.2 no
C326 C327 N303 122.7(3) yes
C326 C327 H3271 118.9 no
N303 C327 H3271 118.4 no
N401 Ti4 N403 90.49(9) yes
N401 Ti4 C413 86.05(10) yes
N403 Ti4 C413 92.22(9) yes
N401 Ti4 C414 89.58(10) yes
N403 Ti4 C414 125.44(10) yes
C413 Ti4 C414 33.40(10) yes
N401 Ti4 C415 121.64(10) yes
N403 Ti4 C415 128.10(9) yes
C413 Ti4 C415 55.42(10) yes
C414 Ti4 C415 33.85(9) yes
N401 Ti4 C416 140.55(10) yes
N403 Ti4 C416 96.09(9) yes
C413 Ti4 C416 54.94(9) yes
C414 Ti4 C416 55.31(9) yes
C415 Ti4 C416 32.97(9) yes
N401 Ti4 C417 114.65(10) yes
N403 Ti4 C417 74.90(9) yes
C413 Ti4 C417 33.85(10) yes
C414 Ti4 C417 56.06(10) yes
C415 Ti4 C417 55.50(10) yes
N401 Ti4 C418 85.76(10) yes
N403 Ti4 C418 110.67(10) yes
C413 Ti4 C418 155.71(11) yes
C414 Ti4 C418 123.73(11) yes
C415 Ti4 C418 111.26(10) yes
N401 Ti4 C419 108.34(11) yes
N403 Ti4 C419 131.93(10) yes
C413 Ti4 C419 131.72(11) yes
C414 Ti4 C419 99.23(11) yes
C415 Ti4 C419 78.97(10) yes
N401 Ti4 C420 138.41(10) yes
N403 Ti4 C420 109.67(10) yes
C413 Ti4 C420 127.23(10) yes
C414 Ti4 C420 105.65(10) yes
C415 Ti4 C420 74.05(10) yes
N401 Ti4 C421 130.91(10) yes
N403 Ti4 C421 80.57(9) yes
C413 Ti4 C421 141.99(10) yes
C414 Ti4 C421 134.33(10) yes
C415 Ti4 C421 100.65(10) yes
N401 Ti4 C422 97.79(10) yes
N403 Ti4 C422 80.03(10) yes
C413 Ti4 C422 171.34(10) yes
C414 Ti4 C422 153.59(11) yes
C415 Ti4 C422 127.12(10) yes
C416 Ti4 C417 33.04(9) yes
C416 Ti4 C418 126.93(10) yes
C417 Ti4 C418 159.18(10) yes
C416 Ti4 C419 95.82(11) yes
C417 Ti4 C419 128.80(10) yes
C418 Ti4 C419 32.90(10) yes
C416 Ti4 C420 74.89(10) yes
C417 Ti4 C420 105.76(9) yes
C418 Ti4 C420 53.43(10) yes
C419 Ti4 C420 32.11(11) yes
C416 Ti4 C421 88.53(10) yes
C417 Ti4 C421 109.30(10) yes
C418 Ti4 C421 54.18(10) yes
C419 Ti4 C421 53.42(11) yes
C420 Ti4 C421 31.19(10) yes
C416 Ti4 C422 121.66(10) yes
C417 Ti4 C422 138.59(10) yes
C418 Ti4 C422 32.89(10) yes
C419 Ti4 C422 54.38(11) yes
C420 Ti4 C422 53.35(10) yes
C421 Ti4 C422 33.17(10) yes
Ti4 N401 N402 174.02(19) yes
N401 N402 C401 118.5(2) yes
N401 N402 C407 120.2(2) yes
C401 N402 C407 120.3(2) yes
Ti4 N403 C423 123.35(18) yes
Ti4 N403 C427 119.73(17) yes
C423 N403 C427 116.9(2) yes
N402 C401 C402 120.9(2) yes
N402 C401 C406 119.2(3) yes
C402 C401 C406 120.0(3) yes
C401 C402 C403 119.8(3) yes
C401 C402 H4021 119.8 no
C403 C402 H4021 120.3 no
C402 C403 C404 120.4(3) yes
C402 C403 H4031 119.8 no
C404 C403 H4031 119.8 no
C403 C404 C405 119.3(3) yes
C403 C404 H4041 120.4 no
C405 C404 H4041 120.3 no
C404 C405 C406 120.5(3) yes
C404 C405 H4051 119.6 no
C406 C405 H4051 119.9 no
C405 C406 C401 120.1(3) yes
C405 C406 H4061 120.2 no
C401 C406 H4061 119.8 no
N402 C407 C408 120.5(3) yes
N402 C407 C412 120.2(2) yes
C408 C407 C412 119.3(3) yes
C407 C408 C409 119.3(3) yes
C407 C408 H4081 120.0 no
C409 C408 H4081 120.8 no
C408 C409 C410 121.3(3) yes
C408 C409 H4091 119.5 no
C410 C409 H4091 119.2 no
C409 C410 C411 119.1(3) yes
C409 C410 H4101 120.3 no
C411 C410 H4101 120.6 no
C410 C411 C412 120.5(3) yes
C410 C411 H4111 119.7 no
C412 C411 H4111 119.8 no
C411 C412 C407 120.5(3) yes
C411 C412 H4121 120.1 no
C407 C412 H4121 119.3 no
Ti4 C413 C414 71.89(17) yes
Ti4 C413 C417 74.20(16) yes
C414 C413 C417 108.6(3) yes
Ti4 C413 H4131 120.2 no
C414 C413 H4131 125.7 no
C417 C413 H4131 125.8 no
Ti4 C414 C413 74.71(17) yes
Ti4 C414 C415 74.26(19) yes
C413 C414 C415 108.0(3) yes
Ti4 C414 H4141 117.4 no
C413 C414 H4141 125.8 no
C415 C414 H4141 126.1 no
Ti4 C415 C414 71.88(18) yes
Ti4 C415 C416 75.69(17) yes
C414 C415 C416 108.1(3) yes
Ti4 C415 H4151 118.0 no
C414 C415 H4151 126.0 no
C416 C415 H4151 125.8 no
C415 C416 Ti4 71.34(17) yes
C415 C416 C417 108.8(2) yes
Ti4 C416 C417 72.67(16) yes
C415 C416 H4161 125.6 no
Ti4 C416 H4161 122.6 no
C417 C416 H4161 125.6 no
C413 C417 C416 106.4(2) yes
C413 C417 Ti4 71.95(15) yes
C416 C417 Ti4 74.29(15) yes
C413 C417 H4171 126.8 no
C416 C417 H4171 126.7 no
Ti4 C417 H4171 118.4 no
Ti4 C418 C419 74.47(17) yes
Ti4 C418 C422 73.48(16) yes
C419 C418 C422 107.9(3) yes
Ti4 C418 H4181 117.5 no
C419 C418 H4181 126.2 no
C422 C418 H4181 125.9 no
C418 C419 Ti4 72.62(16) yes
C418 C419 C420 108.1(3) yes
Ti4 C419 C420 77.90(17) yes
C418 C419 H4191 126.0 no
Ti4 C419 H4191 115.9 no
C420 C419 H4191 125.9 no
C419 C420 Ti4 69.99(16) yes
C419 C420 C421 108.5(3) yes
Ti4 C420 C421 72.70(16) yes
C419 C420 H4201 125.9 no
Ti4 C420 H4201 123.0 no
C421 C420 H4201 125.6 no
C420 C421 Ti4 76.12(17) yes
C420 C421 C422 107.6(3) yes
Ti4 C421 C422 70.21(15) yes
C420 C421 H4211 126.3 no
Ti4 C421 H4211 119.6 no
C422 C421 H4211 126.1 no
C421 C422 Ti4 76.62(16) yes
C421 C422 C418 107.7(3) yes
Ti4 C422 C418 73.63(16) yes
C421 C422 H4221 126.1 no
Ti4 C422 H4221 115.9 no
C418 C422 H4221 126.2 no
N403 C423 C424 123.4(3) yes
N403 C423 H4231 118.1 no
C424 C423 H4231 118.5 no
C423 C424 C425 119.2(3) yes
C423 C424 H4241 120.4 no
C425 C424 H4241 120.4 no
C424 C425 C426 117.6(3) yes
C424 C425 H4251 121.1 no
C426 C425 H4251 121.3 no
C425 C426 C427 119.9(3) yes
C425 C426 H4261 120.0 no
C427 C426 H4261 120.2 no
C426 C427 N403 123.0(3) yes
C426 C427 H4271 118.5 no
N403 C427 H4271 118.5 no

loop_
_geom_bond_atom_site_label_1
_geom_bond_atom_site_label_2
_geom_bond_distance
_geom_bond_publ_flag
Ti1 N1 1.757(2) yes
Ti1 N3 2.266(2) yes
Ti1 C13 2.445(3) yes
Ti1 C14 2.423(3) yes
Ti1 C15 2.464(3) yes
Ti1 C16 2.519(3) yes
Ti1 C17 2.471(3) yes
Ti1 C18 2.465(3) yes
Ti1 C19 2.489(3) yes
Ti1 C20 2.591(3) yes
Ti1 C21 2.559(3) yes
Ti1 C22 2.472(3) yes
N1 N2 1.351(3) yes
N2 C1 1.429(3) yes
N2 C7 1.418(3) yes
N3 C23 1.347(4) yes
N3 C27 1.343(3) yes
C1 C2 1.389(4) yes
C1 C6 1.400(4) yes
C2 C3 1.397(4) yes
C2 H21 1.000 no
C3 C4 1.382(5) yes
C3 H31 1.000 no
C4 C5 1.383(5) yes
C4 H41 1.000 no
C5 C6 1.392(4) yes
C5 H51 1.000 no
C6 H61 1.000 no
C7 C8 1.388(4) yes
C7 C12 1.394(4) yes
C8 C9 1.391(5) yes
C8 H81 1.000 no
C9 C10 1.383(6) yes
C9 H91 1.000 no
C10 C11 1.380(5) yes
C10 H101 1.000 no
C11 C12 1.403(4) yes
C11 H111 1.000 no
C12 H121 1.000 no
C13 C14 1.404(4) yes
C13 C17 1.434(4) yes
C13 H131 1.000 no
C14 C15 1.419(4) yes
C14 H141 1.000 no
C15 C16 1.404(4) yes
C15 H151 1.000 no
C16 C17 1.422(4) yes
C16 H161 1.000 no
C17 H171 1.000 no
C18 C19 1.408(4) yes
C18 C22 1.393(5) yes
C18 H181 1.000 no
C19 C20 1.413(5) yes
C19 H191 1.000 no
C20 C21 1.385(5) yes
C20 H201 1.000 no
C21 C22 1.425(4) yes
C21 H211 1.000 no
C22 H221 1.000 no
C23 C24 1.388(4) yes
C23 H231 1.000 no
C24 C25 1.379(4) yes
C24 H241 1.000 no
C25 C26 1.379(4) yes
C25 H251 1.000 no
C26 C27 1.390(4) yes
C26 H261 1.000 no
C27 H271 1.000 no
Ti2 N201 1.756(2) yes
Ti2 N203 2.259(2) yes
Ti2 C213 2.455(3) yes
Ti2 C214 2.420(3) yes
Ti2 C215 2.466(3) yes
Ti2 C216 2.521(3) yes
Ti2 C217 2.476(3) yes
Ti2 C218 2.456(3) yes
Ti2 C219 2.476(3) yes
Ti2 C220 2.592(3) yes
Ti2 C221 2.560(3) yes
Ti2 C222 2.479(3) yes
N201 N202 1.349(3) yes
N202 C201 1.427(3) yes
N202 C207 1.419(3) yes
N203 C223 1.341(4) yes
N203 C227 1.354(4) yes
C201 C202 1.385(4) yes
C201 C206 1.397(4) yes
C202 C203 1.403(4) yes
C202 H2021 1.000 no
C203 C204 1.387(5) yes
C203 H2031 1.000 no
C204 C205 1.383(5) yes
C204 H2041 1.000 no
C205 C206 1.387(4) yes
C205 H2051 1.000 no
C206 H2061 1.000 no
C207 C208 1.393(4) yes
C207 C212 1.394(4) yes
C208 C209 1.390(4) yes
C208 H2081 1.000 no
C209 C210 1.383(5) yes
C209 H2091 1.000 no
C210 C211 1.379(5) yes
C210 H2101 1.000 no
C211 C212 1.389(4) yes
C211 H2111 1.000 no
C212 H2121 1.000 no
C213 C214 1.398(4) yes
C213 C217 1.440(4) yes
C213 H2131 1.000 no
C214 C215 1.413(4) yes
C214 H2141 1.000 no
C215 C216 1.404(4) yes
C215 H2151 1.000 no
C216 C217 1.412(4) yes
C216 H2161 1.000 no
C217 H2171 1.000 no
C218 C219 1.410(4) yes
C218 C222 1.385(5) yes
C218 H2181 1.000 no
C219 C220 1.412(5) yes
C219 H2191 1.000 no
C220 C221 1.381(5) yes
C220 H2201 1.000 no
C221 C222 1.431(4) yes
C221 H2211 1.000 no
C222 H2221 1.000 no
C223 C224 1.387(4) yes
C223 H2231 1.000 no
C224 C225 1.385(4) yes
C224 H2241 1.000 no
C225 C226 1.377(4) yes
C225 H2251 1.000 no
C226 C227 1.376(4) yes
C226 H2261 1.000 no
C227 H2271 1.000 no
Ti3 N301 1.752(2) yes
Ti3 N303 2.271(2) yes
Ti3 C313 2.444(3) yes
Ti3 C314 2.410(3) yes
Ti3 C315 2.457(3) yes
Ti3 C316 2.507(3) yes
Ti3 C317 2.471(3) yes
Ti3 C318 2.461(3) yes
Ti3 C319 2.495(3) yes
Ti3 C320 2.597(3) yes
Ti3 C321 2.547(3) yes
Ti3 C322 2.462(3) yes
N301 N302 1.353(3) yes
N302 C301 1.435(3) yes
N302 C307 1.414(3) yes
N303 C323 1.345(3) yes
N303 C327 1.349(3) yes
C301 C302 1.388(4) yes
C301 C306 1.395(4) yes
C302 C303 1.396(4) yes
C302 H3021 1.000 no
C303 C304 1.387(5) yes
C303 H3031 1.000 no
C304 C305 1.375(5) yes
C304 H3041 1.000 no
C305 C306 1.391(4) yes
C305 H3051 1.000 no
C306 H3061 1.000 no
C307 C308 1.383(4) yes
C307 C312 1.395(4) yes
C308 C309 1.392(4) yes
C308 H3081 1.000 no
C309 C310 1.378(5) yes
C309 H3091 1.000 no
C310 C311 1.382(5) yes
C310 H3101 1.000 no
C311 C312 1.382(4) yes
C311 H3111 1.000 no
C312 H3121 1.000 no
C313 C314 1.405(4) yes
C313 C317 1.432(4) yes
C313 H3131 1.000 no
C314 C315 1.410(4) yes
C314 H3141 1.000 no
C315 C316 1.405(4) yes
C315 H3151 1.000 no
C316 C317 1.426(4) yes
C316 H3161 1.000 no
C317 H3171 1.000 no
C318 C319 1.405(4) yes
C318 C322 1.396(4) yes
C318 H3181 1.000 no
C319 C320 1.411(5) yes
C319 H3191 1.000 no
C320 C321 1.390(5) yes
C320 H3201 1.000 no
C321 C322 1.430(4) yes
C321 H3211 1.000 no
C322 H3221 1.000 no
C323 C324 1.387(4) yes
C323 H3231 1.000 no
C324 C325 1.381(4) yes
C324 H3241 1.000 no
C325 C326 1.372(4) yes
C325 H3251 1.000 no
C326 C327 1.384(4) yes
C326 H3261 1.000 no
C327 H3271 1.000 no
Ti4 N401 1.754(2) yes
Ti4 N403 2.262(2) yes
Ti4 C413 2.454(3) yes
Ti4 C414 2.418(3) yes
Ti4 C415 2.448(3) yes
Ti4 C416 2.504(3) yes
Ti4 C417 2.483(3) yes
Ti4 C418 2.462(3) yes
Ti4 C419 2.486(3) yes
Ti4 C420 2.587(3) yes
Ti4 C421 2.544(3) yes
Ti4 C422 2.460(3) yes
N401 N402 1.345(3) yes
N402 C401 1.435(3) yes
N402 C407 1.400(3) yes
N403 C423 1.345(3) yes
N403 C427 1.345(3) yes
C401 C402 1.386(4) yes
C401 C406 1.384(4) yes
C402 C403 1.390(4) yes
C402 H4021 1.000 no
C403 C404 1.388(5) yes
C403 H4031 1.000 no
C404 C405 1.387(6) yes
C404 H4041 1.000 no
C405 C406 1.385(5) yes
C405 H4051 1.000 no
C406 H4061 1.000 no
C407 C408 1.397(4) yes
C407 C412 1.389(4) yes
C408 C409 1.397(5) yes
C408 H4081 1.000 no
C409 C410 1.381(6) yes
C409 H4091 1.000 no
C410 C411 1.384(5) yes
C410 H4101 1.000 no
C411 C412 1.390(4) yes
C411 H4111 1.000 no
C412 H4121 1.000 no
C413 C414 1.400(4) yes
C413 C417 1.437(4) yes
C413 H4131 1.000 no
C414 C415 1.417(4) yes
C414 H4141 1.000 no
C415 C416 1.406(4) yes
C415 H4151 1.000 no
C416 C417 1.418(4) yes
C416 H4161 1.000 no
C417 H4171 1.000 no
C418 C419 1.401(4) yes
C418 C422 1.394(4) yes
C418 H4181 1.000 no
C419 C420 1.406(5) yes
C419 H4191 1.000 no
C420 C421 1.380(5) yes
C420 H4201 1.000 no
C421 C422 1.431(4) yes
C421 H4211 1.000 no
C422 H4221 1.000 no
C423 C424 1.384(4) yes
C423 H4231 1.000 no
C424 C425 1.393(4) yes
C424 H4241 1.000 no
C425 C426 1.380(4) yes
C425 H4251 1.000 no
C426 C427 1.384(4) yes
C426 H4261 1.000 no
C427 H4271 1.000 no
